data_4304009
loop_
_publ_author_name
'Thomas S. Teets'
'David V. Partyka'
'James B. Updegraff'
'Thomas G. Gray'

_publ_section_title
;
Homoleptic, Four-Coordinate Azadipyrromethene Complexes of d10 Zinc and
Mercury
;
_journal_name_full 'Inorganic Chemistry'
_journal_page_first 2338
_journal_page_last 2346
_journal_paper_doi 10.1021/ic701190g
_journal_volume 47
_journal_year 2008
_chemical_formula_moiety 'C68 H52 N6 O4 Zn'
_chemical_formula_sum 'C68 H52 N6 O4 Zn'
_chemical_formula_weight 1082.53
_chemical_name_systematic
;
 ?
;
_space_group_IT_number 15
_symmetry_cell_setting monoclinic
_symmetry_space_group_name_Hall '-C 2yc'
_symmetry_space_group_name_H-M 'C 1 2/c 1'
_atom_sites_solution_hydrogens geom
_atom_sites_solution_primary direct
_atom_sites_solution_secondary difmap
_audit_creation_method SHELXL-97
_cell_angle_alpha 90.00
_cell_angle_beta 94.700(5)
_cell_angle_gamma 90.00
_cell_formula_units_Z 4
_cell_length_a 21.149(6)
_cell_length_b 10.888(3)
_cell_length_c 22.737(5)
_cell_measurement_reflns_used 6959
_cell_measurement_temperature 100(2)
_cell_measurement_theta_max 28.32
_cell_measurement_theta_min 2.26
_cell_volume 5218(2)
_computing_cell_refinement 'Bruker SMART'
_computing_data_collection 'Bruker SMART'
_computing_data_reduction 'Bruker SAINT'
_computing_molecular_graphics 'Bruker SHELXTL'
_computing_publication_material 'Bruker SHELXTL'
_computing_structure_refinement 'SHELXL-97 (Sheldrick, 1997)'
_computing_structure_solution 'SHELXS-97 (Sheldrick, 1990)'
_diffrn_ambient_temperature 100(2)
_diffrn_measured_fraction_theta_full 0.998
_diffrn_measured_fraction_theta_max 0.998
_diffrn_measurement_device_type 'Bruker AXS APEX II CCD area detector'
_diffrn_measurement_method 'phi and omega scans'
_diffrn_radiation_monochromator graphite
_diffrn_radiation_source 'fine-focus sealed tube'
_diffrn_radiation_type MoK\a
_diffrn_radiation_wavelength 0.71073
_diffrn_reflns_av_R_equivalents 0.0364
_diffrn_reflns_av_sigmaI/netI 0.0289
_diffrn_reflns_limit_h_max 27
_diffrn_reflns_limit_h_min -27
_diffrn_reflns_limit_k_max 14
_diffrn_reflns_limit_k_min -14
_diffrn_reflns_limit_l_max 29
_diffrn_reflns_limit_l_min -29
_diffrn_reflns_number 29971
_diffrn_reflns_theta_full 27.50
_diffrn_reflns_theta_max 27.50
_diffrn_reflns_theta_min 1.80
_diffrn_standards_decay_% 0
_diffrn_standards_number 0
_exptl_absorpt_coefficient_mu 0.531
_exptl_absorpt_correction_T_max 0.9294
_exptl_absorpt_correction_T_min 0.8656
_exptl_absorpt_correction_type multi-scan
_exptl_absorpt_process_details 'AXScale in APEX2 (Bruker, 2004)'
_exptl_crystal_colour gold
_exptl_crystal_density_diffrn 1.378
_exptl_crystal_density_meas ?
_exptl_crystal_density_method .
_exptl_crystal_description block
_exptl_crystal_F_000 2256
_exptl_crystal_size_max 0.28
_exptl_crystal_size_mid 0.16
_exptl_crystal_size_min 0.14
_refine_diff_density_max 0.333
_refine_diff_density_min -0.358
_refine_diff_density_rms 0.050
_refine_ls_extinction_method none
_refine_ls_goodness_of_fit_ref 1.040
_refine_ls_hydrogen_treatment constr
_refine_ls_matrix_type full
_refine_ls_number_parameters 359
_refine_ls_number_reflns 5987
_refine_ls_number_restraints 0
_refine_ls_restrained_S_all 1.040
_refine_ls_R_factor_all 0.0443
_refine_ls_R_factor_gt 0.0339
_refine_ls_shift/su_max 0.001
_refine_ls_shift/su_mean 0.000
_refine_ls_structure_factor_coef Fsqd
_refine_ls_weighting_details 'calc w=1/[\s^2^(Fo^2^)+(0.0369P)^2^+5.2153P] where P=(Fo^2^+2Fc^2^)/3'
_refine_ls_weighting_scheme calc
_refine_ls_wR_factor_gt 0.0800
_refine_ls_wR_factor_ref 0.0854
_reflns_number_gt 5002
_reflns_number_total 5987
_reflns_threshold_expression >2sigma(I)
_cod_data_source_file ic701190g-file002_2.cif
_cod_data_source_block znbismeoadm_0m
_cod_depositor_comments
;
The following automatic conversions were performed:
'_symmetry_cell_setting' value 'Monoclinic' changed to 'monoclinic'
according to '/home/saulius/struct/CIF-dictionaries/cif_core.dic'
dictionary named 'cif_core.dic' version 2.4.1 from 2010-06-29.

Automatic conversion script
Id: cif_fix_enum 1527 2010-12-29 10:47:43Z saulius 
;
_cod_database_code 4304009

loop_
_symmetry_equiv_pos_as_xyz
'x, y, z'
'-x, y, -z+1/2'
'x+1/2, y+1/2, z'
'-x+1/2, y+1/2, -z+1/2'
'-x, -y, -z'
'x, -y, z-1/2'
'-x+1/2, -y+1/2, -z'
'x+1/2, -y+1/2, z-1/2'

loop_
_atom_site_label
_atom_site_type_symbol
_atom_site_fract_x
_atom_site_fract_y
_atom_site_fract_z
_atom_site_U_iso_or_equiv
_atom_site_adp_type
_atom_site_occupancy
_atom_site_symmetry_multiplicity
_atom_site_calc_flag
_atom_site_refinement_flags
_atom_site_disorder_assembly
_atom_site_disorder_group
Zn1 Zn 0.5000 0.58593(2) 0.7500 0.01830(8) Uani 1 2 d S . .
N2 N 0.64261(6) 0.57675(12) 0.70564(6) 0.0189(3) Uani 1 1 d . . .
N3 N 0.53465(6) 0.50424(12) 0.68122(6) 0.0184(3) Uani 1 1 d . . .
N1 N 0.58016(6) 0.66833(12) 0.77994(6) 0.0187(3) Uani 1 1 d . . .
C1 C 0.63628(7) 0.63459(15) 0.75599(7) 0.0193(3) Uani 1 1 d . . .
C19 C 0.66438(8) 0.73717(15) 0.83992(7) 0.0206(3) Uani 1 1 d . . .
H19 H 0.6875 0.7767 0.8722 0.025 Uiso 1 1 calc R . .
C2 C 0.59763(7) 0.52540(14) 0.66981(7) 0.0187(3) Uani 1 1 d . . .
C22 C 0.80416(8) 0.73051(15) 0.81282(7) 0.0218(3) Uani 1 1 d . . .
H22 H 0.7920 0.8060 0.8296 0.026 Uiso 1 1 calc R . .
C33 C 0.67009(8) 0.41160(16) 0.53035(7) 0.0260(4) Uani 1 1 d . . .
H33 H 0.6339 0.3655 0.5160 0.031 Uiso 1 1 calc R . .
C34 C 0.66727(7) 0.47960(14) 0.58195(7) 0.0191(3) Uani 1 1 d . . .
C20 C 0.68995(8) 0.67711(14) 0.79426(7) 0.0196(3) Uani 1 1 d . . .
C4 C 0.54979(8) 0.43739(15) 0.58858(7) 0.0204(3) Uani 1 1 d . . .
H4 H 0.5405 0.4039 0.5503 0.024 Uiso 1 1 calc R . .
C21 C 0.75709(7) 0.65162(15) 0.78789(7) 0.0201(3) Uani 1 1 d . . .
C3 C 0.60789(8) 0.48130(14) 0.61132(7) 0.0191(3) Uani 1 1 d . . .
C32 C 0.72363(8) 0.40862(16) 0.49907(8) 0.0275(4) Uani 1 1 d . . .
H32 H 0.7240 0.3614 0.4640 0.033 Uiso 1 1 calc R . .
C6 C 0.43997(7) 0.41020(14) 0.62651(7) 0.0197(3) Uani 1 1 d . . .
C17 C 0.55099(8) 0.77492(14) 0.86991(7) 0.0207(3) Uani 1 1 d . . .
C24 C 0.88642(8) 0.59116(16) 0.78970(7) 0.0230(3) Uani 1 1 d . . .
C29 C 0.77613(8) 0.53949(17) 0.57212(7) 0.0260(4) Uani 1 1 d . . .
H29 H 0.8133 0.5815 0.5874 0.031 Uiso 1 1 calc R . .
C7 C 0.40968(8) 0.39041(16) 0.57027(8) 0.0258(4) Uani 1 1 d . . .
H7 H 0.4323 0.4036 0.5364 0.031 Uiso 1 1 calc R . .
C23 C 0.86794(8) 0.70142(16) 0.81366(7) 0.0237(3) Uani 1 1 d . . .
H23 H 0.8990 0.7568 0.8306 0.028 Uiso 1 1 calc R . .
C31 C 0.83041(9) 0.42883(18) 0.43452(8) 0.0305(4) Uani 1 1 d . . .
H31A H 0.8241 0.3401 0.4384 0.046 Uiso 1 1 calc R . .
H31B H 0.8710 0.4441 0.4179 0.046 Uiso 1 1 calc R . .
H31C H 0.7958 0.4634 0.4083 0.046 Uiso 1 1 calc R . .
C28 C 0.72203(8) 0.54304(16) 0.60257(7) 0.0249(4) Uani 1 1 d . . .
H28 H 0.7222 0.5893 0.6380 0.030 Uiso 1 1 calc R . .
C27 C 0.77710(8) 0.54310(16) 0.76166(7) 0.0235(3) Uani 1 1 d . . .
H27 H 0.7463 0.4892 0.7430 0.028 Uiso 1 1 calc R . .
C5 C 0.50638(7) 0.45093(14) 0.63220(7) 0.0190(3) Uani 1 1 d . . .
C30 C 0.77659(8) 0.47531(15) 0.51964(7) 0.0222(3) Uani 1 1 d . . .
C18 C 0.59737(8) 0.72965(14) 0.83032(7) 0.0194(3) Uani 1 1 d . . .
C16 C 0.57065(8) 0.80011(16) 0.92889(7) 0.0266(4) Uani 1 1 d . . .
H16 H 0.6143 0.7934 0.9422 0.032 Uiso 1 1 calc R . .
C26 C 0.84044(8) 0.51322(16) 0.76246(7) 0.0254(4) Uani 1 1 d . . .
H26 H 0.8529 0.4393 0.7444 0.030 Uiso 1 1 calc R . .
O2 O 0.83086(6) 0.48520(12) 0.49109(5) 0.0284(3) Uani 1 1 d . . .
O1 O 0.94718(5) 0.54955(12) 0.79114(6) 0.0290(3) Uani 1 1 d . . .
C12 C 0.48695(8) 0.79136(16) 0.85130(8) 0.0264(4) Uani 1 1 d . . .
H12 H 0.4730 0.7796 0.8109 0.032 Uiso 1 1 calc R . .
C11 C 0.40603(8) 0.38625(15) 0.67573(7) 0.0219(3) Uani 1 1 d . . .
H11 H 0.4262 0.3959 0.7143 0.026 Uiso 1 1 calc R . .
C10 C 0.34343(8) 0.34866(15) 0.66858(8) 0.0256(4) Uani 1 1 d . . .
H10 H 0.3208 0.3334 0.7022 0.031 Uiso 1 1 calc R . .
C9 C 0.31353(8) 0.33310(16) 0.61246(8) 0.0286(4) Uani 1 1 d . . .
H9 H 0.2701 0.3097 0.6077 0.034 Uiso 1 1 calc R . .
C8 C 0.34710(8) 0.35175(18) 0.56351(8) 0.0305(4) Uani 1 1 d . . .
H8 H 0.3272 0.3380 0.5251 0.037 Uiso 1 1 calc R . .
C15 C 0.52701(9) 0.83482(18) 0.96813(8) 0.0321(4) Uani 1 1 d . . .
H15 H 0.5410 0.8514 1.0081 0.039 Uiso 1 1 calc R . .
C13 C 0.44365(9) 0.82457(17) 0.89083(8) 0.0313(4) Uani 1 1 d . . .
H13 H 0.4001 0.8331 0.8776 0.038 Uiso 1 1 calc R . .
C14 C 0.46347(9) 0.84547(18) 0.94958(8) 0.0327(4) Uani 1 1 d . . .
H14 H 0.4336 0.8670 0.9768 0.039 Uiso 1 1 calc R . .
C25 C 0.99461(8) 0.6169(2) 0.82582(9) 0.0361(5) Uani 1 1 d . . .
H25A H 0.9991 0.6987 0.8087 0.054 Uiso 1 1 calc R . .
H25B H 1.0352 0.5733 0.8264 0.054 Uiso 1 1 calc R . .
H25C H 0.9821 0.6250 0.8662 0.054 Uiso 1 1 calc R . .

loop_
_atom_site_aniso_label
_atom_site_aniso_U_11
_atom_site_aniso_U_22
_atom_site_aniso_U_33
_atom_site_aniso_U_23
_atom_site_aniso_U_13
_atom_site_aniso_U_12
Zn1 0.01942(14) 0.02014(14) 0.01564(13) 0.000 0.00322(9) 0.000
N2 0.0228(7) 0.0190(7) 0.0150(6) 0.0007(5) 0.0027(5) -0.0023(5)
N3 0.0210(7) 0.0191(7) 0.0153(6) 0.0002(5) 0.0025(5) -0.0005(5)
N1 0.0223(7) 0.0180(6) 0.0157(6) -0.0001(5) 0.0021(5) -0.0009(5)
C1 0.0229(8) 0.0184(8) 0.0167(7) 0.0015(6) 0.0028(6) -0.0020(6)
C19 0.0261(8) 0.0197(8) 0.0157(7) -0.0008(6) 0.0000(6) -0.0012(6)
C2 0.0214(8) 0.0186(8) 0.0163(7) 0.0016(6) 0.0030(6) -0.0004(6)
C22 0.0276(8) 0.0199(8) 0.0179(7) -0.0001(6) 0.0027(6) -0.0027(7)
C33 0.0264(9) 0.0278(9) 0.0241(8) -0.0052(7) 0.0036(7) -0.0052(7)
C34 0.0231(8) 0.0183(8) 0.0161(7) 0.0027(6) 0.0033(6) -0.0005(6)
C20 0.0246(8) 0.0173(8) 0.0168(7) 0.0022(6) 0.0011(6) -0.0027(6)
C4 0.0241(8) 0.0218(8) 0.0154(7) 0.0001(6) 0.0024(6) -0.0007(6)
C21 0.0230(8) 0.0221(8) 0.0154(7) 0.0006(6) 0.0023(6) -0.0027(6)
C3 0.0246(8) 0.0167(8) 0.0163(7) 0.0011(6) 0.0033(6) -0.0011(6)
C32 0.0321(9) 0.0298(9) 0.0214(8) -0.0079(7) 0.0067(7) -0.0019(7)
C6 0.0209(8) 0.0169(7) 0.0211(8) 0.0007(6) 0.0009(6) 0.0003(6)
C17 0.0266(8) 0.0165(8) 0.0193(8) -0.0004(6) 0.0027(6) 0.0015(6)
C24 0.0212(8) 0.0273(9) 0.0209(8) 0.0013(7) 0.0042(6) -0.0038(7)
C29 0.0240(8) 0.0314(9) 0.0228(8) -0.0036(7) 0.0036(7) -0.0068(7)
C7 0.0253(9) 0.0310(9) 0.0211(8) 0.0025(7) 0.0017(7) -0.0031(7)
C23 0.0262(9) 0.0241(8) 0.0207(8) -0.0007(7) 0.0017(6) -0.0079(7)
C31 0.0334(10) 0.0347(10) 0.0251(9) -0.0034(8) 0.0123(7) 0.0005(8)
C28 0.0285(9) 0.0294(9) 0.0174(8) -0.0035(7) 0.0050(7) -0.0042(7)
C27 0.0248(8) 0.0243(8) 0.0214(8) -0.0037(7) 0.0023(6) -0.0052(7)
C5 0.0226(8) 0.0171(7) 0.0172(7) 0.0011(6) 0.0009(6) -0.0005(6)
C30 0.0238(8) 0.0230(8) 0.0206(8) 0.0031(6) 0.0063(6) 0.0017(6)
C18 0.0265(8) 0.0160(7) 0.0154(7) 0.0018(6) 0.0008(6) 0.0008(6)
C16 0.0277(9) 0.0306(9) 0.0216(8) -0.0022(7) 0.0016(7) 0.0045(7)
C26 0.0263(9) 0.0252(9) 0.0249(8) -0.0060(7) 0.0040(7) -0.0038(7)
O2 0.0264(6) 0.0362(7) 0.0240(6) -0.0051(5) 0.0106(5) -0.0025(5)
O1 0.0200(6) 0.0322(7) 0.0347(7) -0.0069(6) 0.0030(5) -0.0044(5)
C12 0.0286(9) 0.0245(9) 0.0255(9) -0.0073(7) -0.0012(7) 0.0050(7)
C11 0.0246(8) 0.0201(8) 0.0213(8) -0.0007(6) 0.0028(6) 0.0006(6)
C10 0.0253(9) 0.0224(8) 0.0301(9) 0.0012(7) 0.0091(7) 0.0000(7)
C9 0.0196(8) 0.0281(9) 0.0377(10) 0.0007(8) 0.0003(7) -0.0027(7)
C8 0.0274(9) 0.0354(10) 0.0277(9) 0.0018(8) -0.0044(7) -0.0053(8)
C15 0.0379(10) 0.0382(11) 0.0205(9) -0.0029(8) 0.0038(7) 0.0073(8)
C13 0.0275(9) 0.0292(10) 0.0370(10) -0.0086(8) 0.0018(8) 0.0047(7)
C14 0.0357(10) 0.0326(10) 0.0314(10) -0.0046(8) 0.0124(8) 0.0062(8)
C25 0.0219(9) 0.0460(12) 0.0402(11) -0.0114(9) 0.0018(8) -0.0070(8)

loop_
_atom_type_symbol
_atom_type_description
_atom_type_scat_dispersion_real
_atom_type_scat_dispersion_imag
_atom_type_scat_source
C C 0.0033 0.0016 'International Tables Vol C Tables 4.2.6.8 and 6.1.1.4'
H H 0.0000 0.0000 'International Tables Vol C Tables 4.2.6.8 and 6.1.1.4'
N N 0.0061 0.0033 'International Tables Vol C Tables 4.2.6.8 and 6.1.1.4'
O O 0.0106 0.0060 'International Tables Vol C Tables 4.2.6.8 and 6.1.1.4'
Zn Zn 0.2839 1.4301 'International Tables Vol C Tables 4.2.6.8 and 6.1.1.4'

loop_
_geom_angle_atom_site_label_1
_geom_angle_atom_site_label_2
_geom_angle_atom_site_label_3
_geom_angle
_geom_angle_site_symmetry_1
_geom_angle_site_symmetry_3
_geom_angle_publ_flag
N1 Zn1 N1 126.35(8) . 2_656 ?
N1 Zn1 N3 96.44(5) . . ?
N1 Zn1 N3 106.92(5) 2_656 . ?
N1 Zn1 N3 106.92(5) . 2_656 ?
N1 Zn1 N3 96.44(5) 2_656 2_656 ?
N3 Zn1 N3 126.91(8) . 2_656 ?
C1 N2 C2 127.93(14) . . ?
C5 N3 C2 106.37(13) . . ?
C5 N3 Zn1 132.32(11) . . ?
C2 N3 Zn1 119.35(10) . . ?
C18 N1 C1 106.42(13) . . ?
C18 N1 Zn1 132.60(11) . . ?
C1 N1 Zn1 118.44(10) . . ?
N2 C1 N1 127.79(14) . . ?
N2 C1 C20 122.84(15) . . ?
N1 C1 C20 109.34(13) . . ?
C20 C19 C18 107.82(14) . . ?
C20 C19 H19 126.1 . . ?
C18 C19 H19 126.1 . . ?
N2 C2 N3 127.10(14) . . ?
N2 C2 C3 123.45(14) . . ?
N3 C2 C3 109.45(13) . . ?
C23 C22 C21 121.68(15) . . ?
C23 C22 H22 119.2 . . ?
C21 C22 H22 119.2 . . ?
C32 C33 C34 122.54(16) . . ?
C32 C33 H33 118.7 . . ?
C34 C33 H33 118.7 . . ?
C33 C34 C28 117.02(15) . . ?
C33 C34 C3 119.11(14) . . ?
C28 C34 C3 123.86(14) . . ?
C19 C20 C1 105.58(14) . . ?
C19 C20 C21 127.50(15) . . ?
C1 C20 C21 126.72(14) . . ?
C3 C4 C5 108.09(14) . . ?
C3 C4 H4 126.0 . . ?
C5 C4 H4 126.0 . . ?
C22 C21 C27 117.35(15) . . ?
C22 C21 C20 120.44(15) . . ?
C27 C21 C20 121.96(14) . . ?
C4 C3 C2 105.29(14) . . ?
C4 C3 C34 126.40(14) . . ?
C2 C3 C34 128.30(14) . . ?
C30 C32 C33 119.14(16) . . ?
C30 C32 H32 120.4 . . ?
C33 C32 H32 120.4 . . ?
C7 C6 C11 118.35(15) . . ?
C7 C6 C5 119.34(14) . . ?
C11 C6 C5 122.28(14) . . ?
C12 C17 C16 118.04(15) . . ?
C12 C17 C18 122.44(14) . . ?
C16 C17 C18 119.50(15) . . ?
O1 C24 C23 125.07(15) . . ?
O1 C24 C26 115.49(15) . . ?
C23 C24 C26 119.44(16) . . ?
C30 C29 C28 120.63(16) . . ?
C30 C29 H29 119.7 . . ?
C28 C29 H29 119.7 . . ?
C8 C7 C6 120.65(16) . . ?
C8 C7 H7 119.7 . . ?
C6 C7 H7 119.7 . . ?
C22 C23 C24 119.87(15) . . ?
C22 C23 H23 120.1 . . ?
C24 C23 H23 120.1 . . ?
O2 C31 H31A 109.5 . . ?
O2 C31 H31B 109.5 . . ?
H31A C31 H31B 109.5 . . ?
O2 C31 H31C 109.5 . . ?
H31A C31 H31C 109.5 . . ?
H31B C31 H31C 109.5 . . ?
C29 C28 C34 120.98(15) . . ?
C29 C28 H28 119.5 . . ?
C34 C28 H28 119.5 . . ?
C26 C27 C21 121.31(15) . . ?
C26 C27 H27 119.3 . . ?
C21 C27 H27 119.3 . . ?
N3 C5 C4 110.77(14) . . ?
N3 C5 C6 123.89(14) . . ?
C4 C5 C6 125.32(14) . . ?
O2 C30 C29 115.78(15) . . ?
O2 C30 C32 124.61(15) . . ?
C29 C30 C32 119.60(15) . . ?
N1 C18 C19 110.84(14) . . ?
N1 C18 C17 122.59(14) . . ?
C19 C18 C17 126.50(14) . . ?
C15 C16 C17 120.59(16) . . ?
C15 C16 H16 119.7 . . ?
C17 C16 H16 119.7 . . ?
C27 C26 C24 120.23(16) . . ?
C27 C26 H26 119.9 . . ?
C24 C26 H26 119.9 . . ?
C30 O2 C31 116.78(13) . . ?
C24 O1 C25 117.52(14) . . ?
C13 C12 C17 120.91(16) . . ?
C13 C12 H12 119.5 . . ?
C17 C12 H12 119.5 . . ?
C10 C11 C6 120.59(16) . . ?
C10 C11 H11 119.7 . . ?
C6 C11 H11 119.7 . . ?
C11 C10 C9 120.29(16) . . ?
C11 C10 H10 119.9 . . ?
C9 C10 H10 119.9 . . ?
C8 C9 C10 119.79(16) . . ?
C8 C9 H9 120.1 . . ?
C10 C9 H9 120.1 . . ?
C9 C8 C7 120.26(17) . . ?
C9 C8 H8 119.9 . . ?
C7 C8 H8 119.9 . . ?
C14 C15 C16 120.57(17) . . ?
C14 C15 H15 119.7 . . ?
C16 C15 H15 119.7 . . ?
C12 C13 C14 120.36(17) . . ?
C12 C13 H13 119.8 . . ?
C14 C13 H13 119.8 . . ?
C15 C14 C13 119.41(17) . . ?
C15 C14 H14 120.3 . . ?
C13 C14 H14 120.3 . . ?
O1 C25 H25A 109.5 . . ?
O1 C25 H25B 109.5 . . ?
H25A C25 H25B 109.5 . . ?
O1 C25 H25C 109.5 . . ?
H25A C25 H25C 109.5 . . ?
H25B C25 H25C 109.5 . . ?

loop_
_geom_bond_atom_site_label_1
_geom_bond_atom_site_label_2
_geom_bond_distance
_geom_bond_site_symmetry_2
_geom_bond_publ_flag
Zn1 N1 1.9882(14) . ?
Zn1 N1 1.9882(14) 2_656 ?
Zn1 N3 1.9905(13) . ?
Zn1 N3 1.9905(13) 2_656 ?
N2 C1 1.323(2) . ?
N2 C2 1.324(2) . ?
N3 C5 1.352(2) . ?
N3 C2 1.397(2) . ?
N1 C18 1.350(2) . ?
N1 C1 1.395(2) . ?
C1 C20 1.448(2) . ?
C19 C20 1.375(2) . ?
C19 C18 1.419(2) . ?
C19 H19 0.9500 . ?
C2 C3 1.447(2) . ?
C22 C23 1.384(2) . ?
C22 C21 1.399(2) . ?
C22 H22 0.9500 . ?
C33 C32 1.386(2) . ?
C33 C34 1.393(2) . ?
C33 H33 0.9500 . ?
C34 C28 1.396(2) . ?
C34 C3 1.470(2) . ?
C20 C21 1.466(2) . ?
C4 C3 1.379(2) . ?
C4 C5 1.413(2) . ?
C4 H4 0.9500 . ?
C21 C27 1.404(2) . ?
C32 C30 1.384(2) . ?
C32 H32 0.9500 . ?
C6 C7 1.399(2) . ?
C6 C11 1.403(2) . ?
C6 C5 1.469(2) . ?
C17 C12 1.397(2) . ?
C17 C16 1.398(2) . ?
C17 C18 1.470(2) . ?
C24 O1 1.360(2) . ?
C24 C23 1.388(2) . ?
C24 C26 1.397(2) . ?
C29 C30 1.383(2) . ?
C29 C28 1.386(2) . ?
C29 H29 0.9500 . ?
C7 C8 1.385(2) . ?
C7 H7 0.9500 . ?
C23 H23 0.9500 . ?
C31 O2 1.425(2) . ?
C31 H31A 0.9800 . ?
C31 H31B 0.9800 . ?
C31 H31C 0.9800 . ?
C28 H28 0.9500 . ?
C27 C26 1.377(2) . ?
C27 H27 0.9500 . ?
C30 O2 1.3684(19) . ?
C16 C15 1.388(2) . ?
C16 H16 0.9500 . ?
C26 H26 0.9500 . ?
O1 C25 1.427(2) . ?
C12 C13 1.383(2) . ?
C12 H12 0.9500 . ?
C11 C10 1.382(2) . ?
C11 H11 0.9500 . ?
C10 C9 1.387(3) . ?
C10 H10 0.9500 . ?
C9 C8 1.383(3) . ?
C9 H9 0.9500 . ?
C8 H8 0.9500 . ?
C15 C14 1.380(3) . ?
C15 H15 0.9500 . ?
C13 C14 1.386(3) . ?
C13 H13 0.9500 . ?
C14 H14 0.9500 . ?
C25 H25A 0.9800 . ?
C25 H25B 0.9800 . ?
C25 H25C 0.9800 . ?

loop_
_geom_torsion_atom_site_label_1
_geom_torsion_atom_site_label_2
_geom_torsion_atom_site_label_3
_geom_torsion_atom_site_label_4
_geom_torsion
_geom_torsion_site_symmetry_1
_geom_torsion_site_symmetry_2
_geom_torsion_site_symmetry_3
_geom_torsion_site_symmetry_4
_geom_torsion_publ_flag
N1 Zn1 N3 C5 -164.38(14) . . . . ?
N1 Zn1 N3 C5 -33.24(16) 2_656 . . . ?
N3 Zn1 N3 C5 78.80(14) 2_656 . . . ?
N1 Zn1 N3 C2 -2.69(12) . . . . ?
N1 Zn1 N3 C2 128.45(11) 2_656 . . . ?
N3 Zn1 N3 C2 -119.51(12) 2_656 . . . ?
N1 Zn1 N1 C18 73.26(14) 2_656 . . . ?
N3 Zn1 N1 C18 -170.20(14) . . . . ?
N3 Zn1 N1 C18 -38.43(16) 2_656 . . . ?
N1 Zn1 N1 C1 -127.55(12) 2_656 . . . ?
N3 Zn1 N1 C1 -11.01(12) . . . . ?
N3 Zn1 N1 C1 120.76(11) 2_656 . . . ?
C2 N2 C1 N1 -8.4(3) . . . . ?
C2 N2 C1 C20 174.01(15) . . . . ?
C18 N1 C1 N2 -177.37(16) . . . . ?
Zn1 N1 C1 N2 18.5(2) . . . . ?
C18 N1 C1 C20 0.46(17) . . . . ?
Zn1 N1 C1 C20 -163.72(10) . . . . ?
C1 N2 C2 N3 -10.5(3) . . . . ?
C1 N2 C2 C3 169.91(15) . . . . ?
C5 N3 C2 N2 179.65(15) . . . . ?
Zn1 N3 C2 N2 13.7(2) . . . . ?
C5 N3 C2 C3 -0.71(17) . . . . ?
Zn1 N3 C2 C3 -166.70(10) . . . . ?
C32 C33 C34 C28 -2.0(3) . . . . ?
C32 C33 C34 C3 177.84(16) . . . . ?
C18 C19 C20 C1 0.96(17) . . . . ?
C18 C19 C20 C21 -174.21(15) . . . . ?
N2 C1 C20 C19 177.06(15) . . . . ?
N1 C1 C20 C19 -0.90(17) . . . . ?
N2 C1 C20 C21 -7.7(3) . . . . ?
N1 C1 C20 C21 174.32(14) . . . . ?
C23 C22 C21 C27 -2.3(2) . . . . ?
C23 C22 C21 C20 172.17(15) . . . . ?
C19 C20 C21 C22 -29.4(2) . . . . ?
C1 C20 C21 C22 156.38(16) . . . . ?
C19 C20 C21 C27 144.73(17) . . . . ?
C1 C20 C21 C27 -29.5(2) . . . . ?
C5 C4 C3 C2 -1.65(17) . . . . ?
C5 C4 C3 C34 176.94(15) . . . . ?
N2 C2 C3 C4 -178.86(15) . . . . ?
N3 C2 C3 C4 1.49(17) . . . . ?
N2 C2 C3 C34 2.6(3) . . . . ?
N3 C2 C3 C34 -177.07(15) . . . . ?
C33 C34 C3 C4 -10.9(2) . . . . ?
C28 C34 C3 C4 168.92(16) . . . . ?
C33 C34 C3 C2 167.41(16) . . . . ?
C28 C34 C3 C2 -12.8(3) . . . . ?
C34 C33 C32 C30 0.1(3) . . . . ?
C11 C6 C7 C8 2.0(3) . . . . ?
C5 C6 C7 C8 179.88(16) . . . . ?
C21 C22 C23 C24 -0.4(2) . . . . ?
O1 C24 C23 C22 -175.87(15) . . . . ?
C26 C24 C23 C22 3.0(2) . . . . ?
C30 C29 C28 C34 1.7(3) . . . . ?
C33 C34 C28 C29 1.1(2) . . . . ?
C3 C34 C28 C29 -178.73(16) . . . . ?
C22 C21 C27 C26 2.5(2) . . . . ?
C20 C21 C27 C26 -171.88(15) . . . . ?
C2 N3 C5 C4 -0.35(18) . . . . ?
Zn1 N3 C5 C4 163.08(11) . . . . ?
C2 N3 C5 C6 178.12(14) . . . . ?
Zn1 N3 C5 C6 -18.5(2) . . . . ?
C3 C4 C5 N3 1.31(19) . . . . ?
C3 C4 C5 C6 -177.12(15) . . . . ?
C7 C6 C5 N3 161.16(16) . . . . ?
C11 C6 C5 N3 -21.0(2) . . . . ?
C7 C6 C5 C4 -20.6(2) . . . . ?
C11 C6 C5 C4 157.24(16) . . . . ?
C28 C29 C30 O2 175.42(16) . . . . ?
C28 C29 C30 C32 -3.5(3) . . . . ?
C33 C32 C30 O2 -176.22(16) . . . . ?
C33 C32 C30 C29 2.6(3) . . . . ?
C1 N1 C18 C19 0.15(17) . . . . ?
Zn1 N1 C18 C19 161.14(11) . . . . ?
C1 N1 C18 C17 -176.89(14) . . . . ?
Zn1 N1 C18 C17 -15.9(2) . . . . ?
C20 C19 C18 N1 -0.73(19) . . . . ?
C20 C19 C18 C17 176.16(15) . . . . ?
C12 C17 C18 N1 -19.6(2) . . . . ?
C16 C17 C18 N1 158.87(16) . . . . ?
C12 C17 C18 C19 163.88(16) . . . . ?
C16 C17 C18 C19 -17.7(2) . . . . ?
C12 C17 C16 C15 3.0(3) . . . . ?
C18 C17 C16 C15 -175.54(16) . . . . ?
C21 C27 C26 C24 0.0(3) . . . . ?
O1 C24 C26 C27 176.17(15) . . . . ?
C23 C24 C26 C27 -2.8(3) . . . . ?
C29 C30 O2 C31 -174.68(15) . . . . ?
C32 C30 O2 C31 4.2(2) . . . . ?
C23 C24 O1 C25 7.8(2) . . . . ?
C26 C24 O1 C25 -171.08(16) . . . . ?
C16 C17 C12 C13 -3.7(3) . . . . ?
C18 C17 C12 C13 174.71(16) . . . . ?
C7 C6 C11 C10 -2.5(2) . . . . ?
C5 C6 C11 C10 179.65(15) . . . . ?
C6 C11 C10 C9 0.6(3) . . . . ?
C11 C10 C9 C8 1.9(3) . . . . ?
C10 C9 C8 C7 -2.5(3) . . . . ?
C6 C7 C8 C9 0.5(3) . . . . ?
C17 C16 C15 C14 -0.2(3) . . . . ?
C17 C12 C13 C14 1.8(3) . . . . ?
C16 C15 C14 C13 -1.8(3) . . . . ?
C12 C13 C14 C15 1.0(3) . . . . ?
